data_7041393
loop_
_publ_author_name
'Petuker, Anette'
'Mebs, Stefan'
'Schuth, Nils'
'Gerschel, Philipp'
'Reback, Matthew L.'
'Mallick, Bert'
'van Gastel, Maurice'
'Haumann, Michael'
'Apfel, Ulf-Peter'

_publ_section_title
;
 Spontaneous Si-C bond cleavage in (Triphos(Si))-nickel complexes.
;
_journal_issue 3
_journal_name_full 'Dalton transactions (Cambridge, England : 2003)'
_journal_page_first 907
_journal_page_last 917
_journal_paper_doi 10.1039/c6dt04048a
_journal_volume 46
_journal_year 2017
_chemical_formula_moiety 'C14 H39 N Ni P4, 2(B F4)'
_chemical_formula_sum 'C14 H39 B2 F8 N Ni P4'
_chemical_formula_weight 577.67
_space_group_IT_number 14
_symmetry_cell_setting monoclinic
_symmetry_space_group_name_Hall '-P 2ybc'
_symmetry_space_group_name_H-M 'P 1 21/c 1'
_atom_sites_solution_hydrogens geom
_atom_sites_solution_primary direct
_atom_sites_solution_secondary difmap
_audit_creation_method SHELXL-97
_audit_update_record
;
2016-06-16 deposited with the CCDC.
2016-12-08 downloaded from the CCDC.
;
_cell_angle_alpha 90.00
_cell_angle_beta 121.948(2)
_cell_angle_gamma 90.00
_cell_formula_units_Z 4
_cell_length_a 10.1498(3)
_cell_length_b 16.0585(6)
_cell_length_c 19.1814(7)
_cell_measurement_reflns_used 6997
_cell_measurement_temperature 108(2)
_cell_measurement_theta_max 73.8190
_cell_measurement_theta_min 3.8370
_cell_volume 2652.83(17)
_computing_structure_refinement 'SHELXL-97 (Sheldrick, 1997)'
_diffrn_ambient_environment N~2~
_diffrn_ambient_temperature 108.2(6)
_diffrn_detector 'CCD plate'
_diffrn_detector_area_resol_mean 10.4372
_diffrn_detector_type Atlas
_diffrn_measured_fraction_theta_full 0.9120
_diffrn_measured_fraction_theta_max 0.8816
_diffrn_measurement_details
;
#__ type_ start__ end____ width___ exp.time_
  1 omega -124.00  -79.00   1.0000    7.5000
omega____ theta____ kappa____ phi______ frames
    -      -41.4802  -99.0000   30.0000 45

#__ type_ start__ end____ width___ exp.time_
  2 omega  -32.00   71.00   1.0000    7.5000
omega____ theta____ kappa____ phi______ frames
    -       41.4802  -57.0000  150.0000 103

#__ type_ start__ end____ width___ exp.time_
  3 omega   24.00  109.00   1.0000   30.0000
omega____ theta____ kappa____ phi______ frames
    -      108.4562  -94.0000    0.0000 85

#__ type_ start__ end____ width___ exp.time_
  4 omega   31.00   69.00   1.0000   30.0000
omega____ theta____ kappa____ phi______ frames
    -      108.4562  -30.0000  -90.0000 38

#__ type_ start__ end____ width___ exp.time_
  5 omega   31.00   69.00   1.0000   30.0000
omega____ theta____ kappa____ phi______ frames
    -      108.4562  -30.0000 -150.0000 38

#__ type_ start__ end____ width___ exp.time_
  6 omega   34.00   77.00   1.0000   30.0000
omega____ theta____ kappa____ phi______ frames
    -      108.4562  -45.0000    0.0000 43

#__ type_ start__ end____ width___ exp.time_
  7 omega   31.00   69.00   1.0000   30.0000
omega____ theta____ kappa____ phi______ frames
    -      108.4562  -30.0000 -120.0000 38

#__ type_ start__ end____ width___ exp.time_
  8 omega   75.00  158.00   1.0000   30.0000
omega____ theta____ kappa____ phi______ frames
    -      108.4562   77.0000   30.0000 83

#__ type_ start__ end____ width___ exp.time_
  9 omega -115.00  -12.00   1.0000    7.5000
omega____ theta____ kappa____ phi______ frames
    -      -41.4802  -57.0000 -150.0000 103

#__ type_ start__ end____ width___ exp.time_
 10 omega -115.00  -12.00   1.0000    7.5000
omega____ theta____ kappa____ phi______ frames
    -      -41.4802  -57.0000   90.0000 103

#__ type_ start__ end____ width___ exp.time_
 11 omega   75.00  158.00   1.0000   30.0000
omega____ theta____ kappa____ phi______ frames
    -      108.4562   77.0000  -90.0000 83

#__ type_ start__ end____ width___ exp.time_
 12 omega   81.00  158.00   1.0000   30.0000
omega____ theta____ kappa____ phi______ frames
    -      108.4562   45.0000 -180.0000 77

#__ type_ start__ end____ width___ exp.time_
 13 omega   75.00  158.00   1.0000   30.0000
omega____ theta____ kappa____ phi______ frames
    -      108.4562   77.0000  -30.0000 83

;
_diffrn_measurement_device 'four-circle diffractometer'
_diffrn_measurement_device_type 'SuperNova, Single source at offset, Atlas'
_diffrn_measurement_method '\w scans'
_diffrn_orient_matrix_UB_11 0.1134761000
_diffrn_orient_matrix_UB_12 -0.0635838000
_diffrn_orient_matrix_UB_13 0.0040453000
_diffrn_orient_matrix_UB_21 -0.0998410000
_diffrn_orient_matrix_UB_22 -0.0716581000
_diffrn_orient_matrix_UB_23 -0.0099569000
_diffrn_orient_matrix_UB_31 0.0147711000
_diffrn_orient_matrix_UB_32 0.0048612000
_diffrn_orient_matrix_UB_33 -0.0939989000
_diffrn_radiation_monochromator mirror
_diffrn_radiation_probe x-ray
_diffrn_radiation_type 'Cu K\a'
_diffrn_radiation_wavelength 1.54184
_diffrn_reflns_av_R_equivalents 0.0244
_diffrn_reflns_av_sigmaI/netI 0.0244
_diffrn_reflns_limit_h_max 12
_diffrn_reflns_limit_h_min -12
_diffrn_reflns_limit_k_max 19
_diffrn_reflns_limit_k_min -18
_diffrn_reflns_limit_l_max 23
_diffrn_reflns_limit_l_min -23
_diffrn_reflns_number 14353
_diffrn_reflns_theta_full 66.9682
_diffrn_reflns_theta_max 74.2490
_diffrn_reflns_theta_min 3.8670
_diffrn_source 'sealed X-ray tube'
_diffrn_source_type 'SuperNova (Cu) X-ray Source'
_exptl_absorpt_coefficient_mu 3.891
_exptl_absorpt_correction_T_max 1.00000
_exptl_absorpt_correction_T_min 0.82920
_exptl_absorpt_correction_type multi-scan
_exptl_absorpt_process_details
;
CrysAlisPro, Agilent Technologies,
Version 1.171.37.34 (release 22-05-2014 CrysAlis171 .NET)
(compiled May 22 2014,16:03:01)
Empirical absorption correction using spherical harmonics,
 implemented in SCALE3 ABSPACK scaling algorithm.
;
_exptl_crystal_colour Yellow
_exptl_crystal_density_diffrn 1.446
_exptl_crystal_density_method 'not measured'
_exptl_crystal_description prism
_exptl_crystal_F_000 1200
_exptl_crystal_size_max 0.4
_exptl_crystal_size_mid 0.3
_exptl_crystal_size_min 0.2
_refine_diff_density_max 1.104
_refine_diff_density_min -0.970
_refine_diff_density_rms 0.078
_refine_ls_extinction_method none
_refine_ls_goodness_of_fit_ref 1.042
_refine_ls_hydrogen_treatment mixed
_refine_ls_matrix_type full
_refine_ls_number_parameters 282
_refine_ls_number_reflns 4798
_refine_ls_number_restraints 0
_refine_ls_restrained_S_all 1.042
_refine_ls_R_factor_all 0.0510
_refine_ls_R_factor_gt 0.0460
_refine_ls_shift/su_max 0.024
_refine_ls_shift/su_mean 0.001
_refine_ls_structure_factor_coef Fsqd
_refine_ls_weighting_details 'calc w=1/[\s^2^(Fo^2^)+(0.0608P)^2^+5.0530P] where P=(Fo^2^+2Fc^2^)/3'
_refine_ls_weighting_scheme calc
_refine_ls_wR_factor_gt 0.1200
_refine_ls_wR_factor_ref 0.1244
_reflns_number_gt 4300
_reflns_number_total 4798
_reflns_threshold_expression >2sigma(I)
_cod_data_source_file c6dt04048a2.cif
_cod_data_source_block upa159
_cod_depositor_comments 'Adding full bibliography for 7041386--7041393.cif.'
_cod_original_cell_volume 2652.83(16)
_cod_original_sg_symbol_H-M 'P 21/c'
_cod_database_code 7041393
_publcif_datablock.id {043af71d-75df-4730-93a2-8b5d46d01bf4}

loop_
_symmetry_equiv_pos_as_xyz
'x, y, z'
'-x, y+1/2, -z+1/2'
'-x, -y, -z'
'x, -y-1/2, z-1/2'

loop_
_atom_site_label
_atom_site_type_symbol
_atom_site_fract_x
_atom_site_fract_y
_atom_site_fract_z
_atom_site_U_iso_or_equiv
_atom_site_adp_type
_atom_site_occupancy
_atom_site_symmetry_multiplicity
_atom_site_calc_flag
_atom_site_refinement_flags
_atom_site_disorder_assembly
_atom_site_disorder_group
Ni1 Ni -0.64467(5) 0.26991(3) -0.40711(3) 0.02002(14) Uani 1 1 d . . .
P2 P -0.72434(9) 0.34574(4) -0.34388(5) 0.02226(18) Uani 1 1 d . . .
P3 P -0.78139(9) 0.34614(4) -0.52844(5) 0.02248(18) Uani 1 1 d . . .
P4 P -0.76003(9) 0.15180(4) -0.39482(5) 0.02386(18) Uani 1 1 d . . .
P5 P -0.38447(8) 0.30231(5) -0.31710(5) 0.02307(18) Uani 1 1 d . . .
N9 N -0.5668(3) 0.20363(15) -0.45902(16) 0.0232(5) Uani 1 1 d . . .
C14 C -0.6349(4) 0.32245(19) -0.23564(19) 0.0269(6) Uani 1 1 d . . .
H14A H -0.6241 0.2632 -0.2276 0.040 Uiso 1 1 calc R . .
H14B H -0.6989 0.3436 -0.2166 0.040 Uiso 1 1 calc R . .
H14C H -0.5344 0.3481 -0.2053 0.040 Uiso 1 1 calc R . .
C16 C -0.5115(4) 0.16422(17) -0.48585(19) 0.0234(6) Uani 1 1 d . . .
C17 C -0.8285(4) 0.2829(2) -0.6178(2) 0.0317(7) Uani 1 1 d . . .
H17A H -0.7343 0.2637 -0.6128 0.048 Uiso 1 1 calc R . .
H17B H -0.8861 0.3158 -0.6667 0.048 Uiso 1 1 calc R . .
H17C H -0.8898 0.2359 -0.6208 0.048 Uiso 1 1 calc R . .
C18 C -0.6743(4) 0.43147(19) -0.5381(2) 0.0321(7) Uani 1 1 d . . .
H18A H -0.6521 0.4729 -0.4972 0.048 Uiso 1 1 calc R . .
H18B H -0.7355 0.4558 -0.5918 0.048 Uiso 1 1 calc R . .
H18C H -0.5788 0.4108 -0.5304 0.048 Uiso 1 1 calc R . .
C19 C -0.9306(4) 0.3413(2) -0.3818(2) 0.0325(7) Uani 1 1 d . . .
H19A H -0.9891 0.3557 -0.4390 0.049 Uiso 1 1 calc R . .
H19B H -0.9540 0.3799 -0.3516 0.049 Uiso 1 1 calc R . .
H19C H -0.9575 0.2860 -0.3748 0.049 Uiso 1 1 calc R . .
C20 C -0.2944(4) 0.3646(2) -0.2233(2) 0.0358(7) Uani 1 1 d . . .
H20A H -0.3476 0.4169 -0.2342 0.054 Uiso 1 1 calc R . .
H20B H -0.1874 0.3744 -0.2047 0.054 Uiso 1 1 calc R . .
H20C H -0.3007 0.3352 -0.1815 0.054 Uiso 1 1 calc R . .
C21 C -0.4382(4) 0.11321(19) -0.5187(2) 0.0300(7) Uani 1 1 d . . .
H21A H -0.3613 0.0781 -0.4760 0.045 Uiso 1 1 calc R . .
H21B H -0.3896 0.1486 -0.5390 0.045 Uiso 1 1 calc R . .
H21C H -0.5153 0.0793 -0.5626 0.045 Uiso 1 1 calc R . .
C24 C -0.6574(5) 0.0573(2) -0.3912(3) 0.0499(11) Uani 1 1 d . . .
H24A H -0.6629 0.0506 -0.4424 0.075 Uiso 1 1 calc R . .
H24B H -0.7046 0.0102 -0.3821 0.075 Uiso 1 1 calc R . .
H24C H -0.5507 0.0614 -0.3473 0.075 Uiso 1 1 calc R . .
C25 C -0.3051(5) 0.3525(3) -0.3714(3) 0.0506(11) Uani 1 1 d . . .
H25A H -0.3327 0.3211 -0.4199 0.076 Uiso 1 1 calc R . .
H25B H -0.1940 0.3552 -0.3365 0.076 Uiso 1 1 calc R . .
H25C H -0.3463 0.4079 -0.3867 0.076 Uiso 1 1 calc R . .
C26 C -0.6897(4) 0.45637(19) -0.3442(2) 0.0312(7) Uani 1 1 d . . .
H26A H -0.5820 0.4657 -0.3242 0.047 Uiso 1 1 calc R . .
H26B H -0.7168 0.4846 -0.3094 0.047 Uiso 1 1 calc R . .
H26C H -0.7520 0.4775 -0.3992 0.047 Uiso 1 1 calc R . .
C27 C -0.9513(4) 0.1336(2) -0.4858(2) 0.0420(9) Uani 1 1 d . . .
H27A H -1.0165 0.1810 -0.4954 0.063 Uiso 1 1 calc R . .
H27B H -0.9967 0.0850 -0.4776 0.063 Uiso 1 1 calc R . .
H27C H -0.9417 0.1251 -0.5325 0.063 Uiso 1 1 calc R . .
C29 C -0.9698(4) 0.3948(2) -0.5653(2) 0.0374(8) Uani 1 1 d . . .
H29A H -1.0417 0.3536 -0.5689 0.056 Uiso 1 1 calc R . .
H29B H -1.0081 0.4185 -0.6186 0.056 Uiso 1 1 calc R . .
H29C H -0.9586 0.4378 -0.5278 0.056 Uiso 1 1 calc R . .
C31 C -0.2687(4) 0.2076(2) -0.2763(3) 0.0436(9) Uani 1 1 d . . .
H31A H -0.2931 0.1806 -0.2399 0.065 Uiso 1 1 calc R . .
H31B H -0.1604 0.2217 -0.2468 0.065 Uiso 1 1 calc R . .
H31C H -0.2917 0.1708 -0.3208 0.065 Uiso 1 1 calc R . .
C37 C -0.7895(5) 0.1299(2) -0.3110(3) 0.0466(9) Uani 1 1 d . . .
H37A H -0.6909 0.1283 -0.2601 0.070 Uiso 1 1 calc R . .
H37B H -0.8405 0.0771 -0.3201 0.070 Uiso 1 1 calc R . .
H37C H -0.8528 0.1728 -0.3084 0.070 Uiso 1 1 calc R . .
F6 F -0.4715(2) 0.19773(13) -0.07698(14) 0.0404(5) Uani 1 1 d . . .
F8 F -0.2533(3) 0.23740(14) -0.07101(18) 0.0536(6) Uani 1 1 d . . .
F10 F -0.2710(2) 0.10612(11) -0.03297(12) 0.0331(4) Uani 1 1 d . . .
F11 F -0.4134(3) 0.14459(15) -0.16643(14) 0.0575(7) Uani 1 1 d . . .
B23 B -0.3518(4) 0.1708(2) -0.0867(2) 0.0272(7) Uani 1 1 d . . .
F7 F -0.7270(3) 0.49957(14) -0.16635(16) 0.0490(6) Uani 1 1 d . A .
B22 B -0.8767(4) 0.4855(2) -0.1820(2) 0.0316(8) Uani 1 1 d . . .
F12 F -0.8856(4) 0.5036(2) -0.1150(2) 0.0581(5) Uani 0.847(3) 1 d P A 1
F13 F -0.9159(4) 0.40195(19) -0.2036(2) 0.0581(5) Uani 0.847(3) 1 d P A 1
F15 F -0.9832(4) 0.5335(2) -0.2476(2) 0.0581(5) Uani 0.847(3) 1 d P A 1
F12B F -0.892(2) 0.5667(11) -0.1481(11) 0.0581(5) Uani 0.153(3) 1 d P A 2
F15B F -0.978(2) 0.4872(12) -0.2624(12) 0.0581(5) Uani 0.153(3) 1 d P A 2
F13B F -0.840(2) 0.4617(13) -0.1039(12) 0.0581(5) Uani 0.153(3) 1 d P A 2

loop_
_atom_site_aniso_label
_atom_site_aniso_U_11
_atom_site_aniso_U_22
_atom_site_aniso_U_33
_atom_site_aniso_U_23
_atom_site_aniso_U_13
_atom_site_aniso_U_12
Ni1 0.0201(3) 0.0197(2) 0.0202(3) -0.00204(18) 0.0106(2) -0.00047(18)
P2 0.0218(4) 0.0244(4) 0.0200(4) -0.0006(3) 0.0106(3) 0.0027(3)
P3 0.0207(4) 0.0250(4) 0.0202(4) 0.0014(3) 0.0098(3) 0.0020(3)
P4 0.0240(4) 0.0213(3) 0.0253(4) 0.0020(3) 0.0124(4) -0.0014(3)
P5 0.0188(4) 0.0291(4) 0.0181(4) -0.0013(3) 0.0076(3) -0.0016(3)
N9 0.0234(12) 0.0212(11) 0.0220(13) -0.0009(10) 0.0101(12) -0.0015(10)
C14 0.0274(16) 0.0297(15) 0.0211(16) 0.0004(12) 0.0111(14) 0.0033(12)
C16 0.0267(15) 0.0214(13) 0.0188(15) 0.0006(11) 0.0097(14) -0.0003(11)
C17 0.0290(17) 0.0390(17) 0.0217(16) -0.0033(13) 0.0098(15) -0.0027(13)
C18 0.0384(18) 0.0270(15) 0.0335(19) 0.0033(13) 0.0209(17) -0.0008(13)
C19 0.0234(16) 0.0466(19) 0.0259(18) -0.0013(14) 0.0119(15) 0.0049(13)
C20 0.0270(17) 0.0433(19) 0.0262(18) -0.0122(15) 0.0068(16) -0.0065(14)
C21 0.0407(18) 0.0242(14) 0.0281(17) 0.0020(12) 0.0203(16) 0.0082(13)
C24 0.054(2) 0.0247(16) 0.084(3) 0.0173(18) 0.045(2) 0.0077(16)
C25 0.036(2) 0.082(3) 0.031(2) 0.0005(19) 0.0161(19) -0.025(2)
C26 0.0360(18) 0.0251(14) 0.0315(18) 0.0013(13) 0.0173(16) 0.0068(13)
C27 0.038(2) 0.0289(16) 0.040(2) -0.0019(15) 0.0078(19) -0.0083(15)
C29 0.0287(17) 0.057(2) 0.0245(17) 0.0088(15) 0.0127(16) 0.0145(15)
C31 0.0320(19) 0.045(2) 0.034(2) -0.0034(16) 0.0044(18) 0.0120(16)
C37 0.063(3) 0.043(2) 0.047(2) -0.0014(17) 0.038(2) -0.0184(19)
F6 0.0382(11) 0.0454(11) 0.0464(13) 0.0080(9) 0.0283(11) 0.0096(9)
F8 0.0440(13) 0.0356(11) 0.0835(19) 0.0089(11) 0.0353(14) -0.0043(9)
F10 0.0358(10) 0.0293(9) 0.0296(10) 0.0040(8) 0.0141(9) 0.0042(8)
F11 0.0792(18) 0.0538(13) 0.0276(11) 0.0025(10) 0.0202(13) 0.0288(13)
B23 0.0297(18) 0.0269(16) 0.0271(19) 0.0019(14) 0.0164(17) 0.0023(14)
F7 0.0389(12) 0.0449(12) 0.0657(16) -0.0016(11) 0.0293(12) -0.0012(9)
B22 0.0299(19) 0.0330(18) 0.029(2) 0.0054(15) 0.0138(18) 0.0075(15)
F12 0.0564(10) 0.0629(12) 0.0569(11) 0.0006(9) 0.0312(9) 0.0060(9)
F13 0.0564(10) 0.0629(12) 0.0569(11) 0.0006(9) 0.0312(9) 0.0060(9)
F15 0.0564(10) 0.0629(12) 0.0569(11) 0.0006(9) 0.0312(9) 0.0060(9)
F12B 0.0564(10) 0.0629(12) 0.0569(11) 0.0006(9) 0.0312(9) 0.0060(9)
F15B 0.0564(10) 0.0629(12) 0.0569(11) 0.0006(9) 0.0312(9) 0.0060(9)
F13B 0.0564(10) 0.0629(12) 0.0569(11) 0.0006(9) 0.0312(9) 0.0060(9)

loop_
_atom_type_symbol
_atom_type_description
_atom_type_scat_dispersion_real
_atom_type_scat_dispersion_imag
_atom_type_scat_source
C C 0.0181 0.0091 'International Tables Vol C Tables 4.2.6.8 and 6.1.1.4'
H H 0.0000 0.0000 'International Tables Vol C Tables 4.2.6.8 and 6.1.1.4'
B B 0.0090 0.0039 'International Tables Vol C Tables 4.2.6.8 and 6.1.1.4'
F F 0.0727 0.0534 'International Tables Vol C Tables 4.2.6.8 and 6.1.1.4'
N N 0.0311 0.0180 'International Tables Vol C Tables 4.2.6.8 and 6.1.1.4'
Ni Ni -3.0029 0.5091 'International Tables Vol C Tables 4.2.6.8 and 6.1.1.4'
P P 0.2955 0.4335 'International Tables Vol C Tables 4.2.6.8 and 6.1.1.4'

loop_
_geom_angle_atom_site_label_1
_geom_angle_atom_site_label_2
_geom_angle_atom_site_label_3
_geom_angle
N9 Ni1 P2 177.78(8)
N9 Ni1 P4 88.12(8)
P2 Ni1 P4 92.59(3)
N9 Ni1 P5 83.69(8)
P2 Ni1 P5 94.17(3)
P4 Ni1 P5 123.17(3)
N9 Ni1 P3 87.93(8)
P2 Ni1 P3 93.60(3)
P4 Ni1 P3 117.93(3)
P5 Ni1 P3 117.83(3)
C14 P2 C26 103.06(15)
C14 P2 C19 102.90(15)
C26 P2 C19 102.78(16)
C14 P2 Ni1 114.75(10)
C26 P2 Ni1 114.89(11)
C19 P2 Ni1 116.63(11)
C18 P3 C17 101.40(16)
C18 P3 C29 101.43(17)
C17 P3 C29 100.03(17)
C18 P3 Ni1 115.19(12)
C17 P3 Ni1 111.54(12)
C29 P3 Ni1 124.05(12)
C37 P4 C24 99.4(2)
C37 P4 C27 103.0(2)
C24 P4 C27 101.6(2)
C37 P4 Ni1 125.40(13)
C24 P4 Ni1 112.21(12)
C27 P4 Ni1 112.07(13)
C25 P5 C31 103.7(2)
C25 P5 C20 100.38(19)
C31 P5 C20 99.24(18)
C25 P5 Ni1 110.44(13)
C31 P5 Ni1 110.65(13)
C20 P5 Ni1 129.38(12)
C16 N9 Ni1 175.8(3)
P2 C14 H14A 109.5
P2 C14 H14B 109.5
H14A C14 H14B 109.5
P2 C14 H14C 109.5
H14A C14 H14C 109.5
H14B C14 H14C 109.5
N9 C16 C21 178.9(4)
P3 C17 H17A 109.5
P3 C17 H17B 109.5
H17A C17 H17B 109.5
P3 C17 H17C 109.5
H17A C17 H17C 109.5
H17B C17 H17C 109.5
P3 C18 H18A 109.5
P3 C18 H18B 109.5
H18A C18 H18B 109.5
P3 C18 H18C 109.5
H18A C18 H18C 109.5
H18B C18 H18C 109.5
P2 C19 H19A 109.5
P2 C19 H19B 109.5
H19A C19 H19B 109.5
P2 C19 H19C 109.5
H19A C19 H19C 109.5
H19B C19 H19C 109.5
P5 C20 H20A 109.5
P5 C20 H20B 109.5
H20A C20 H20B 109.5
P5 C20 H20C 109.5
H20A C20 H20C 109.5
H20B C20 H20C 109.5
C16 C21 H21A 109.5
C16 C21 H21B 109.5
H21A C21 H21B 109.5
C16 C21 H21C 109.5
H21A C21 H21C 109.5
H21B C21 H21C 109.5
P4 C24 H24A 109.5
P4 C24 H24B 109.5
H24A C24 H24B 109.5
P4 C24 H24C 109.5
H24A C24 H24C 109.5
H24B C24 H24C 109.5
P5 C25 H25A 109.5
P5 C25 H25B 109.5
H25A C25 H25B 109.5
P5 C25 H25C 109.5
H25A C25 H25C 109.5
H25B C25 H25C 109.5
P2 C26 H26A 109.5
P2 C26 H26B 109.5
H26A C26 H26B 109.5
P2 C26 H26C 109.5
H26A C26 H26C 109.5
H26B C26 H26C 109.5
P4 C27 H27A 109.5
P4 C27 H27B 109.5
H27A C27 H27B 109.5
P4 C27 H27C 109.5
H27A C27 H27C 109.5
H27B C27 H27C 109.5
P3 C29 H29A 109.5
P3 C29 H29B 109.5
H29A C29 H29B 109.5
P3 C29 H29C 109.5
H29A C29 H29C 109.5
H29B C29 H29C 109.5
P5 C31 H31A 109.5
P5 C31 H31B 109.5
H31A C31 H31B 109.5
P5 C31 H31C 109.5
H31A C31 H31C 109.5
H31B C31 H31C 109.5
P4 C37 H37A 109.5
P4 C37 H37B 109.5
H37A C37 H37B 109.5
P4 C37 H37C 109.5
H37A C37 H37C 109.5
H37B C37 H37C 109.5
F11 B23 F8 109.1(3)
F11 B23 F10 109.8(3)
F8 B23 F10 110.0(3)
F11 B23 F6 109.2(3)
F8 B23 F6 108.2(3)
F10 B23 F6 110.4(3)
F15B B22 F12 134.0(9)
F15B B22 F15 34.7(8)
F12 B22 F15 109.2(3)
F15B B22 F13B 149.2(12)
F12 B22 F13B 32.8(8)
F15 B22 F13B 140.2(9)
F15B B22 F13 75.6(9)
F12 B22 F13 109.5(3)
F15 B22 F13 107.6(3)
F13B B22 F13 85.9(9)
F15B B22 F7 109.2(8)
F12 B22 F7 111.6(3)
F15 B22 F7 110.0(3)
F13B B22 F7 99.9(8)
F13 B22 F7 108.8(3)
F15B B22 F12B 107.0(11)
F12 B22 F12B 48.3(7)
F15 B22 F12B 72.5(7)
F13B B22 F12B 78.6(11)
F13 B22 F12B 152.2(7)
F7 B22 F12B 96.6(7)

loop_
_geom_bond_atom_site_label_1
_geom_bond_atom_site_label_2
_geom_bond_distance
Ni1 N9 1.892(2)
Ni1 P2 2.1556(8)
Ni1 P4 2.3057(8)
Ni1 P5 2.3239(9)
Ni1 P3 2.3287(9)
P2 C14 1.811(3)
P2 C26 1.812(3)
P2 C19 1.818(3)
P3 C18 1.818(3)
P3 C17 1.825(3)
P3 C29 1.826(3)
P4 C37 1.819(4)
P4 C24 1.820(4)
P4 C27 1.821(4)
P5 C25 1.810(4)
P5 C31 1.825(4)
P5 C20 1.826(3)
N9 C16 1.134(4)
C14 H14A 0.9600
C14 H14B 0.9600
C14 H14C 0.9600
C16 C21 1.454(4)
C17 H17A 0.9600
C17 H17B 0.9600
C17 H17C 0.9600
C18 H18A 0.9600
C18 H18B 0.9600
C18 H18C 0.9600
C19 H19A 0.9600
C19 H19B 0.9600
C19 H19C 0.9600
C20 H20A 0.9600
C20 H20B 0.9600
C20 H20C 0.9600
C21 H21A 0.9600
C21 H21B 0.9600
C21 H21C 0.9600
C24 H24A 0.9600
C24 H24B 0.9600
C24 H24C 0.9600
C25 H25A 0.9600
C25 H25B 0.9600
C25 H25C 0.9600
C26 H26A 0.9600
C26 H26B 0.9600
C26 H26C 0.9600
C27 H27A 0.9600
C27 H27B 0.9600
C27 H27C 0.9600
C29 H29A 0.9600
C29 H29B 0.9600
C29 H29C 0.9600
C31 H31A 0.9600
C31 H31B 0.9600
C31 H31C 0.9600
C37 H37A 0.9600
C37 H37B 0.9600
C37 H37C 0.9600
F6 B23 1.391(4)
F8 B23 1.384(4)
F10 B23 1.385(4)
F11 B23 1.377(4)
F7 B22 1.403(4)
B22 F15B 1.32(2)
B22 F12 1.366(5)
B22 F15 1.380(5)
B22 F13B 1.393(19)
B22 F13 1.399(5)
B22 F12B 1.499(18)

loop_
_geom_torsion_atom_site_label_1
_geom_torsion_atom_site_label_2
_geom_torsion_atom_site_label_3
_geom_torsion_atom_site_label_4
_geom_torsion
N9 Ni1 P2 C14 -40(2)
P4 Ni1 P2 C14 68.50(12)
P5 Ni1 P2 C14 -55.03(12)
P3 Ni1 P2 C14 -173.30(12)
N9 Ni1 P2 C26 79(2)
P4 Ni1 P2 C26 -172.27(13)
P5 Ni1 P2 C26 64.20(13)
P3 Ni1 P2 C26 -54.07(13)
N9 Ni1 P2 C19 -160(2)
P4 Ni1 P2 C19 -51.91(13)
P5 Ni1 P2 C19 -175.44(13)
P3 Ni1 P2 C19 66.29(13)
N9 Ni1 P3 C18 -86.65(14)
P2 Ni1 P3 C18 91.73(12)
P4 Ni1 P3 C18 -173.42(12)
P5 Ni1 P3 C18 -4.90(13)
N9 Ni1 P3 C17 28.22(14)
P2 Ni1 P3 C17 -153.40(12)
P4 Ni1 P3 C17 -58.56(12)
P5 Ni1 P3 C17 109.97(12)
N9 Ni1 P3 C29 147.74(18)
P2 Ni1 P3 C29 -33.87(17)
P4 Ni1 P3 C29 60.97(17)
P5 Ni1 P3 C29 -130.51(16)
N9 Ni1 P4 C37 147.3(2)
P2 Ni1 P4 C37 -30.60(19)
P5 Ni1 P4 C37 66.09(19)
P3 Ni1 P4 C37 -126.05(19)
N9 Ni1 P4 C24 26.79(19)
P2 Ni1 P4 C24 -151.10(18)
P5 Ni1 P4 C24 -54.42(18)
P3 Ni1 P4 C24 113.44(18)
N9 Ni1 P4 C27 -86.77(17)
P2 Ni1 P4 C27 95.34(15)
P5 Ni1 P4 C27 -167.98(15)
P3 Ni1 P4 C27 -0.11(16)
N9 Ni1 P5 C25 61.03(19)
P2 Ni1 P5 C25 -119.55(18)
P4 Ni1 P5 C25 144.61(18)
P3 Ni1 P5 C25 -23.26(18)
N9 Ni1 P5 C31 -53.18(17)
P2 Ni1 P5 C31 126.24(15)
P4 Ni1 P5 C31 30.40(16)
P3 Ni1 P5 C31 -137.47(15)
N9 Ni1 P5 C20 -175.28(18)
P2 Ni1 P5 C20 4.14(17)
P4 Ni1 P5 C20 -91.69(17)
P3 Ni1 P5 C20 100.44(17)
P2 Ni1 N9 C16 3(5)
P4 Ni1 N9 C16 -106(3)
P5 Ni1 N9 C16 18(3)
P3 Ni1 N9 C16 136(3)
Ni1 N9 C16 C21 25(20)
